data_7100253
_journal_name_full 'Chemical Communications'
_journal_paper_doi 10.1039/b509041e
_journal_year 2005
_chemical_formula_sum 'C29 H45 N O4 Si2'
_chemical_formula_weight 527.84
_space_group_IT_number 2
_symmetry_cell_setting triclinic
_symmetry_space_group_name_Hall '-P 1'
_symmetry_space_group_name_H-M 'P -1'
_cell_angle_alpha 101.6800(10)
_cell_angle_beta 102.9000(10)
_cell_angle_gamma 89.8000(10)
_cell_formula_units_Z 4
_cell_length_a 11.2940(10)
_cell_length_b 16.4190(10)
_cell_length_c 17.5230(10)
_cell_measurement_temperature 150.0(10)
_cell_volume 3098.8(4)
_diffrn_ambient_temperature 150.0(10)
_exptl_crystal_density_diffrn 1.131
_cod_depositor_comments
;
The following automatic conversions were performed:
'_symmetry_cell_setting' value 'Triclinic' changed to 'triclinic'
according to '/home/saulius/struct/CIF-dictionaries/cif_core.dic'
dictionary named 'cif_core.dic' version 2.4.1 from 2010-06-29.

Automatic conversion script
Id: cif_fix_enum 1527 2010-12-29 10:47:43Z saulius 
;
_cod_database_code 7100253

loop_
_symmetry_equiv_pos_as_xyz
'x, y, z'
'-x, -y, -z'

loop_
_atom_site_label
_atom_site_type_symbol
_atom_site_fract_x
_atom_site_fract_y
_atom_site_fract_z
_atom_site_U_iso_or_equiv
_atom_site_adp_type
_atom_site_occupancy
_atom_site_symmetry_multiplicity
_atom_site_calc_flag
_atom_site_refinement_flags
_atom_site_disorder_assembly
_atom_site_disorder_group
Si1 Si -0.29398(7) 0.66807(5) 0.32216(5) 0.0427(2) Uani 1 1 d . . .
Si2 Si -0.22681(6) 0.20626(5) 0.32792(5) 0.0371(2) Uani 1 1 d . . .
Si3 Si 0.27630(7) 0.42684(5) 0.33397(5) 0.0405(2) Uani 1 1 d . . .
Si4 Si 0.20263(7) -0.03613(5) 0.31777(5) 0.0422(2) Uani 1 1 d . . .
O1 O -0.34845(15) 0.57197(11) 0.30890(11) 0.0411(5) Uani 1 1 d . . .
O2 O -0.35559(19) 0.40014(16) -0.06129(13) 0.0702(7) Uani 1 1 d . . .
O3 O -0.11167(18) 0.31181(15) 0.14697(13) 0.0605(6) Uani 1 1 d . . .
O4 O -0.30893(15) 0.28279(12) 0.30167(12) 0.0438(5) Uani 1 1 d . . .
O5 O 0.18979(15) 0.34092(11) 0.30289(11) 0.0432(5) Uani 1 1 d . . .
O6 O 0.14670(15) 0.05333(11) 0.30295(11) 0.0390(5) Uani 1 1 d . . .
O7 O 0.14230(19) 0.07571(15) -0.06283(13) 0.0665(7) Uani 1 1 d . . .
O8 O 0.38408(18) 0.25214(13) 0.14624(13) 0.0580(6) Uani 1 1 d . . .
N1 N -0.21088(19) 0.35674(14) 0.03509(13) 0.0409(6) Uani 1 1 d . . .
N2 N 0.28605(19) 0.16028(14) 0.03340(13) 0.0396(6) Uani 1 1 d . . .
C1 C -0.3298(3) 0.3709(2) -0.00263(19) 0.0484(8) Uani 1 1 d . . .
C2 C -0.4160(2) 0.34361(19) 0.04372(18) 0.0461(8) Uani 1 1 d . . .
H2 H -0.4686 0.2953 0.0089 0.055 Uiso 1 1 calc R . .
C3 C -0.4974(2) 0.41548(18) 0.06724(18) 0.0452(8) Uani 1 1 d . . .
H3A H -0.5271 0.4419 0.0209 0.054 Uiso 1 1 calc R . .
H3B H -0.5689 0.3931 0.0815 0.054 Uiso 1 1 calc R . .
C4 C -0.4295(2) 0.47959(18) 0.13670(17) 0.0408(7) Uani 1 1 d . . .
H4 H -0.4352 0.5374 0.1371 0.049 Uiso 1 1 calc R . .
C5 C -0.3610(2) 0.45235(17) 0.19764(16) 0.0362(7) Uani 1 1 d . . .
C6 C -0.2904(2) 0.49919(16) 0.27815(17) 0.0381(7) Uani 1 1 d . . .
H6 H -0.2073 0.5153 0.2736 0.046 Uiso 1 1 calc R . .
C7 C -0.2801(2) 0.43453(17) 0.33034(17) 0.0416(7) Uani 1 1 d . . .
H7A H -0.3529 0.4331 0.3527 0.050 Uiso 1 1 calc R . .
H7B H -0.2071 0.4468 0.3749 0.050 Uiso 1 1 calc R . .
C8 C -0.2698(2) 0.35235(17) 0.27391(16) 0.0381(7) Uani 1 1 d . . .
H8 H -0.1845 0.3459 0.2671 0.046 Uiso 1 1 calc R . .
C9 C -0.3551(2) 0.36089(16) 0.19523(16) 0.0351(7) Uani 1 1 d . . .
H9 H -0.4377 0.3416 0.1978 0.042 Uiso 1 1 calc R . .
C10 C -0.3334(2) 0.31419(18) 0.11481(17) 0.0427(7) Uani 1 1 d . . .
H10 H -0.3511 0.2534 0.1095 0.051 Uiso 1 1 calc R . .
C11 C -0.2057(3) 0.32631(18) 0.10471(18) 0.0440(7) Uani 1 1 d . . .
C12 C -0.1047(3) 0.36915(18) 0.00497(18) 0.0434(7) Uani 1 1 d . . .
C13 C -0.0037(3) 0.41284(19) 0.05532(19) 0.0468(8) Uani 1 1 d . . .
H13 H -0.0044 0.4368 0.1093 0.056 Uiso 1 1 calc R . .
C14 C 0.0995(3) 0.4215(2) 0.0262(2) 0.0539(9) Uani 1 1 d . . .
H14 H 0.1697 0.4514 0.0605 0.065 Uiso 1 1 calc R . .
C15 C 0.1000(3) 0.3870(2) -0.0517(2) 0.0645(10) Uani 1 1 d . . .
H15 H 0.1709 0.3927 -0.0711 0.077 Uiso 1 1 calc R . .
C16 C -0.0012(3) 0.3443(2) -0.1017(2) 0.0645(10) Uani 1 1 d . . .
H16 H 0.0000 0.3207 -0.1557 0.077 Uiso 1 1 calc R . .
C17 C -0.1052(3) 0.3350(2) -0.07415(19) 0.0556(9) Uani 1 1 d . . .
H17 H -0.1757 0.3058 -0.1089 0.067 Uiso 1 1 calc R . .
C18 C -0.1678(3) 0.6919(2) 0.4125(2) 0.0662(10) Uani 1 1 d . . .
H18A H -0.1968 0.6833 0.4591 0.099 Uiso 1 1 calc R . .
H18B H -0.1386 0.7499 0.4211 0.099 Uiso 1 1 calc R . .
H18C H -0.1011 0.6549 0.4049 0.099 Uiso 1 1 calc R . .
C19 C -0.2383(3) 0.6805(2) 0.2324(2) 0.0680(10) Uani 1 1 d . . .
H19A H -0.1754 0.6405 0.2241 0.102 Uiso 1 1 calc R . .
H19B H -0.2040 0.7372 0.2408 0.102 Uiso 1 1 calc R . .
H19C H -0.3061 0.6702 0.1853 0.102 Uiso 1 1 calc R . .
C20 C -0.4248(3) 0.73483(18) 0.33480(19) 0.0501(8) Uani 1 1 d . . .
C21 C -0.5319(3) 0.7089(2) 0.2618(2) 0.0779(11) Uani 1 1 d . . .
H21A H -0.6011 0.7431 0.2694 0.117 Uiso 1 1 calc R . .
H21B H -0.5552 0.6501 0.2559 0.117 Uiso 1 1 calc R . .
H21C H -0.5073 0.7168 0.2134 0.117 Uiso 1 1 calc R . .
C22 C -0.3867(3) 0.8271(2) 0.3433(3) 0.0798(12) Uani 1 1 d . . .
H22A H -0.3604 0.8342 0.2953 0.120 Uiso 1 1 calc R . .
H22B H -0.3195 0.8439 0.3903 0.120 Uiso 1 1 calc R . .
H22C H -0.4560 0.8619 0.3497 0.120 Uiso 1 1 calc R . .
C23 C -0.4665(3) 0.7242(2) 0.4097(2) 0.0777(11) Uani 1 1 d . . .
H23A H -0.5390 0.7563 0.4139 0.116 Uiso 1 1 calc R . .
H23B H -0.4014 0.7444 0.4572 0.116 Uiso 1 1 calc R . .
H23C H -0.4860 0.6652 0.4060 0.116 Uiso 1 1 calc R . .
C24 C -0.1645(3) 0.14973(19) 0.24413(18) 0.0482(8) Uani 1 1 d . . .
H24A H -0.2308 0.1196 0.2019 0.072 Uiso 1 1 calc R . .
H24B H -0.1060 0.1101 0.2634 0.072 Uiso 1 1 calc R . .
H24C H -0.1237 0.1895 0.2227 0.072 Uiso 1 1 calc R . .
C25 C -0.1001(3) 0.2469(2) 0.41474(19) 0.0618(9) Uani 1 1 d . . .
H25A H -0.0482 0.2862 0.4003 0.093 Uiso 1 1 calc R . .
H25B H -0.0520 0.2006 0.4301 0.093 Uiso 1 1 calc R . .
H25C H -0.1331 0.2753 0.4598 0.093 Uiso 1 1 calc R . .
C26 C -0.3376(2) 0.13747(18) 0.35432(17) 0.0402(7) Uani 1 1 d . . .
C27 C -0.4414(2) 0.1067(2) 0.28082(19) 0.0581(9) Uani 1 1 d . . .
H27A H -0.4996 0.0714 0.2948 0.087 Uiso 1 1 calc R . .
H27B H -0.4082 0.0745 0.2375 0.087 Uiso 1 1 calc R . .
H27C H -0.4826 0.1546 0.2633 0.087 Uiso 1 1 calc R . .
C28 C -0.3913(3) 0.1864(2) 0.4222(2) 0.0651(10) Uani 1 1 d . . .
H28A H -0.4330 0.2343 0.4050 0.098 Uiso 1 1 calc R . .
H28B H -0.3258 0.2059 0.4696 0.098 Uiso 1 1 calc R . .
H28C H -0.4495 0.1502 0.4351 0.098 Uiso 1 1 calc R . .
C29 C -0.2745(3) 0.0620(2) 0.3800(2) 0.0567(9) Uani 1 1 d . . .
H29A H -0.3331 0.0264 0.3932 0.085 Uiso 1 1 calc R . .
H29B H -0.2080 0.0806 0.4271 0.085 Uiso 1 1 calc R . .
H29C H -0.2416 0.0305 0.3361 0.085 Uiso 1 1 calc R . .
C30 C 0.2906(3) 0.21924(18) 0.10357(18) 0.0422(7) Uani 1 1 d . . .
C31 C 0.1626(2) 0.23415(18) 0.11461(16) 0.0394(7) Uani 1 1 d . . .
H31 H 0.1434 0.2929 0.1107 0.047 Uiso 1 1 calc R . .
C32 C 0.1423(2) 0.21957(16) 0.19499(16) 0.0344(7) Uani 1 1 d . . .
H32 H 0.0597 0.2399 0.1986 0.041 Uiso 1 1 calc R . .
C33 C 0.2280(2) 0.26006(17) 0.27387(16) 0.0382(7) Uani 1 1 d . . .
H33 H 0.3134 0.2631 0.2671 0.046 Uiso 1 1 calc R . .
C34 C 0.2161(2) 0.19995(17) 0.32860(16) 0.0409(7) Uani 1 1 d . . .
H34A H 0.2883 0.2055 0.3736 0.049 Uiso 1 1 calc R . .
H34B H 0.1426 0.2107 0.3505 0.049 Uiso 1 1 calc R . .
C35 C 0.2061(2) 0.11411(17) 0.27470(16) 0.0369(7) Uani 1 1 d . . .
H35 H 0.2893 0.0958 0.2703 0.044 Uiso 1 1 calc R . .
C36 C 0.1365(2) 0.12821(17) 0.19461(16) 0.0343(7) Uani 1 1 d . . .
C37 C 0.0677(2) 0.07625(18) 0.13290(17) 0.0393(7) Uani 1 1 d . . .
H37 H 0.0617 0.0183 0.1319 0.047 Uiso 1 1 calc R . .
C38 C -0.0002(2) 0.11260(18) 0.06464(17) 0.0415(7) Uani 1 1 d . . .
H38A H -0.0717 0.1411 0.0796 0.050 Uiso 1 1 calc R . .
H38B H -0.0301 0.0672 0.0174 0.050 Uiso 1 1 calc R . .
C39 C 0.0815(2) 0.17536(18) 0.04262(17) 0.0430(7) Uani 1 1 d . . .
H39 H 0.0288 0.2094 0.0084 0.052 Uiso 1 1 calc R . .
C40 C 0.1679(3) 0.1298(2) -0.00357(18) 0.0461(8) Uani 1 1 d . . .
C41 C 0.3916(3) 0.13541(18) 0.00232(17) 0.0433(7) Uani 1 1 d . . .
C42 C 0.4930(3) 0.11186(18) 0.05215(18) 0.0456(8) Uani 1 1 d . . .
H42 H 0.4925 0.1102 0.1060 0.055 Uiso 1 1 calc R . .
C43 C 0.5951(3) 0.09075(19) 0.02254(19) 0.0532(8) Uani 1 1 d . . .
H43 H 0.6655 0.0749 0.0565 0.064 Uiso 1 1 calc R . .
C44 C 0.5960(3) 0.0924(2) -0.0553(2) 0.0612(9) Uani 1 1 d . . .
H44 H 0.6668 0.0781 -0.0751 0.073 Uiso 1 1 calc R . .
C45 C 0.4948(3) 0.1148(2) -0.1042(2) 0.0660(10) Uani 1 1 d . . .
H45 H 0.4954 0.1154 -0.1582 0.079 Uiso 1 1 calc R . .
C46 C 0.3906(3) 0.1368(2) -0.07619(18) 0.0542(8) Uani 1 1 d . . .
H46 H 0.3204 0.1524 -0.1104 0.065 Uiso 1 1 calc R . .
C47 C 0.4035(3) 0.4142(2) 0.4170(2) 0.0762(11) Uani 1 1 d . . .
H47A H 0.3712 0.4034 0.4616 0.114 Uiso 1 1 calc R . .
H47B H 0.4556 0.4652 0.4347 0.114 Uiso 1 1 calc R . .
H47C H 0.4512 0.3673 0.3987 0.114 Uiso 1 1 calc R . .
C48 C 0.3383(3) 0.4515(2) 0.2513(2) 0.0643(10) Uani 1 1 d . . .
H48A H 0.3778 0.4028 0.2273 0.097 Uiso 1 1 calc R . .
H48B H 0.3980 0.4984 0.2724 0.097 Uiso 1 1 calc R . .
H48C H 0.2720 0.4664 0.2106 0.097 Uiso 1 1 calc R . .
C49 C 0.1706(2) 0.50821(18) 0.36625(18) 0.0452(8) Uani 1 1 d . . .
C50 C 0.0708(3) 0.5172(2) 0.2937(2) 0.0694(10) Uani 1 1 d . . .
H50A H 0.0146 0.5591 0.3106 0.104 Uiso 1 1 calc R . .
H50B H 0.0261 0.4637 0.2704 0.104 Uiso 1 1 calc R . .
H50C H 0.1076 0.5347 0.2537 0.104 Uiso 1 1 calc R . .
C51 C 0.2401(3) 0.5924(2) 0.4024(2) 0.0678(10) Uani 1 1 d . . .
H51A H 0.2788 0.6090 0.3627 0.102 Uiso 1 1 calc R . .
H51B H 0.3026 0.5874 0.4498 0.102 Uiso 1 1 calc R . .
H51C H 0.1834 0.6346 0.4177 0.102 Uiso 1 1 calc R . .
C52 C 0.1109(3) 0.4831(2) 0.4286(2) 0.0812(12) Uani 1 1 d . . .
H52A H 0.0590 0.5274 0.4468 0.122 Uiso 1 1 calc R . .
H52B H 0.1740 0.4743 0.4742 0.122 Uiso 1 1 calc R . .
H52C H 0.0614 0.4315 0.4048 0.122 Uiso 1 1 calc R . .
C53 C 0.3299(3) -0.0187(2) 0.4083(2) 0.0626(9) Uani 1 1 d . . .
H53A H 0.3965 0.0136 0.3992 0.094 Uiso 1 1 calc R . .
H53B H 0.3590 -0.0725 0.4190 0.094 Uiso 1 1 calc R . .
H53C H 0.3013 0.0121 0.4543 0.094 Uiso 1 1 calc R . .
C54 C 0.2597(3) -0.0879(2) 0.2293(2) 0.0675(10) Uani 1 1 d . . .
H54A H 0.1927 -0.0972 0.1816 0.101 Uiso 1 1 calc R . .
H54B H 0.2926 -0.1415 0.2378 0.101 Uiso 1 1 calc R . .
H54C H 0.3239 -0.0524 0.2217 0.101 Uiso 1 1 calc R . .
C55 C 0.0717(3) -0.09711(19) 0.33102(19) 0.0493(8) Uani 1 1 d . . .
C56 C 0.0263(3) -0.0508(2) 0.4034(2) 0.0668(10) Uani 1 1 d . . .
H56A H -0.0437 -0.0820 0.4094 0.100 Uiso 1 1 calc R . .
H56B H 0.0021 0.0047 0.3953 0.100 Uiso 1 1 calc R . .
H56C H 0.0915 -0.0456 0.4518 0.100 Uiso 1 1 calc R . .
C57 C -0.0335(3) -0.1055(2) 0.2564(2) 0.0732(11) Uani 1 1 d . . .
H57A H -0.0068 -0.1361 0.2095 0.110 Uiso 1 1 calc R . .
H57B H -0.0575 -0.0500 0.2480 0.110 Uiso 1 1 calc R . .
H57C H -0.1030 -0.1358 0.2642 0.110 Uiso 1 1 calc R . .
C58 C 0.1116(3) -0.1841(2) 0.3440(2) 0.0748(11) Uani 1 1 d . . .
H58A H 0.1781 -0.1782 0.3917 0.112 Uiso 1 1 calc R . .
H58B H 0.1393 -0.2139 0.2972 0.112 Uiso 1 1 calc R . .
H58C H 0.0427 -0.2154 0.3513 0.112 Uiso 1 1 calc R . .

loop_
_atom_site_aniso_label
_atom_site_aniso_U_11
_atom_site_aniso_U_22
_atom_site_aniso_U_33
_atom_site_aniso_U_23
_atom_site_aniso_U_13
_atom_site_aniso_U_12
Si1 0.0434(5) 0.0360(5) 0.0508(5) 0.0072(4) 0.0169(4) 0.0015(4)
Si2 0.0335(4) 0.0386(5) 0.0417(5) 0.0125(4) 0.0096(4) 0.0056(4)
Si3 0.0368(4) 0.0353(5) 0.0464(5) 0.0037(4) 0.0074(4) -0.0004(4)
Si4 0.0434(5) 0.0410(5) 0.0481(5) 0.0168(4) 0.0158(4) 0.0085(4)
O1 0.0422(10) 0.0299(11) 0.0534(13) 0.0061(9) 0.0181(9) 0.0040(9)
O2 0.0629(14) 0.112(2) 0.0430(14) 0.0328(14) 0.0118(11) 0.0292(14)
O3 0.0451(12) 0.0900(18) 0.0649(15) 0.0469(13) 0.0233(11) 0.0293(12)
O4 0.0369(10) 0.0403(12) 0.0617(13) 0.0224(10) 0.0162(9) 0.0083(9)
O5 0.0348(10) 0.0328(12) 0.0585(13) -0.0003(10) 0.0119(9) -0.0001(9)
O6 0.0383(10) 0.0374(12) 0.0480(12) 0.0156(9) 0.0174(9) 0.0051(9)
O7 0.0627(14) 0.0860(18) 0.0423(14) -0.0098(13) 0.0146(11) -0.0257(13)
O8 0.0454(12) 0.0627(15) 0.0565(14) -0.0154(12) 0.0172(11) -0.0173(11)
N1 0.0448(14) 0.0444(16) 0.0369(14) 0.0117(12) 0.0134(11) 0.0129(11)
N2 0.0421(14) 0.0420(15) 0.0337(14) 0.0037(12) 0.0103(11) -0.0062(11)
C1 0.0498(19) 0.054(2) 0.039(2) 0.0066(16) 0.0076(15) 0.0115(16)
C2 0.0427(16) 0.0415(19) 0.0486(19) 0.0043(15) 0.0033(14) 0.0011(14)
C3 0.0373(15) 0.047(2) 0.0505(19) 0.0137(16) 0.0041(14) 0.0005(14)
C4 0.0372(15) 0.0351(18) 0.052(2) 0.0099(15) 0.0136(15) 0.0034(14)
C5 0.0304(14) 0.0395(19) 0.0423(18) 0.0118(15) 0.0129(13) 0.0035(13)
C6 0.0338(14) 0.0312(17) 0.0498(19) 0.0043(14) 0.0142(14) 0.0037(13)
C7 0.0388(15) 0.0411(19) 0.0460(18) 0.0115(15) 0.0099(13) 0.0045(13)
C8 0.0317(14) 0.0365(18) 0.0498(19) 0.0143(15) 0.0124(13) 0.0050(13)
C9 0.0297(14) 0.0300(17) 0.0463(18) 0.0082(14) 0.0097(13) 0.0015(12)
C10 0.0438(16) 0.0329(17) 0.0516(19) 0.0090(15) 0.0106(14) 0.0014(13)
C11 0.0518(19) 0.0374(18) 0.047(2) 0.0135(15) 0.0163(16) 0.0104(15)
C12 0.0549(19) 0.0415(19) 0.0411(19) 0.0166(15) 0.0189(16) 0.0166(15)
C13 0.0530(19) 0.049(2) 0.0460(19) 0.0213(16) 0.0177(16) 0.0164(16)
C14 0.0542(19) 0.057(2) 0.061(2) 0.0282(18) 0.0198(17) 0.0123(16)
C15 0.067(2) 0.076(3) 0.068(3) 0.031(2) 0.039(2) 0.022(2)
C16 0.086(3) 0.067(3) 0.052(2) 0.0178(19) 0.034(2) 0.018(2)
C17 0.072(2) 0.052(2) 0.047(2) 0.0115(17) 0.0220(18) 0.0118(17)
C18 0.0493(18) 0.061(2) 0.077(3) 0.006(2) 0.0006(17) -0.0010(17)
C19 0.084(2) 0.055(2) 0.076(3) 0.0109(19) 0.043(2) -0.0068(19)
C20 0.0517(18) 0.0367(19) 0.062(2) 0.0074(16) 0.0157(16) 0.0059(15)
C21 0.063(2) 0.058(2) 0.102(3) 0.018(2) -0.004(2) 0.0129(19)
C22 0.076(2) 0.039(2) 0.124(4) 0.012(2) 0.027(2) 0.0150(18)
C23 0.072(2) 0.079(3) 0.091(3) 0.009(2) 0.047(2) 0.018(2)
C24 0.0495(17) 0.0448(19) 0.057(2) 0.0151(16) 0.0221(15) 0.0064(15)
C25 0.0489(18) 0.070(2) 0.060(2) 0.0064(18) 0.0040(16) 0.0026(17)
C26 0.0385(15) 0.0435(19) 0.0447(18) 0.0186(15) 0.0139(14) 0.0085(14)
C27 0.0409(17) 0.066(2) 0.071(2) 0.0296(19) 0.0070(16) -0.0042(16)
C28 0.074(2) 0.064(2) 0.074(3) 0.0222(19) 0.046(2) 0.0137(18)
C29 0.0551(19) 0.056(2) 0.069(2) 0.0335(18) 0.0169(17) 0.0089(16)
C30 0.0450(18) 0.0367(18) 0.0452(19) 0.0069(15) 0.0119(15) -0.0061(15)
C31 0.0410(16) 0.0334(17) 0.0447(18) 0.0099(14) 0.0103(14) 0.0028(13)
C32 0.0287(14) 0.0318(17) 0.0426(17) 0.0077(13) 0.0078(12) 0.0012(12)
C33 0.0334(15) 0.0336(18) 0.0458(18) 0.0028(14) 0.0100(13) 0.0022(13)
C34 0.0385(15) 0.0421(19) 0.0405(18) 0.0070(15) 0.0065(13) 0.0000(13)
C35 0.0311(14) 0.0360(18) 0.0451(18) 0.0118(14) 0.0086(13) 0.0037(13)
C36 0.0293(14) 0.0359(18) 0.0391(18) 0.0076(14) 0.0112(13) 0.0038(13)
C37 0.0372(15) 0.0358(18) 0.0471(19) 0.0100(15) 0.0126(14) 0.0009(14)
C38 0.0342(15) 0.0395(18) 0.0484(19) 0.0073(15) 0.0057(13) -0.0003(13)
C39 0.0404(16) 0.0420(19) 0.0460(19) 0.0164(15) 0.0024(14) -0.0004(14)
C40 0.0509(19) 0.051(2) 0.0346(19) 0.0084(17) 0.0069(15) -0.0090(16)
C41 0.0495(18) 0.0389(18) 0.0416(19) 0.0008(14) 0.0174(15) -0.0097(14)
C42 0.0514(18) 0.0434(19) 0.0424(18) 0.0020(15) 0.0177(16) -0.0024(15)
C43 0.0560(19) 0.050(2) 0.050(2) 0.0002(16) 0.0146(17) -0.0026(16)
C44 0.059(2) 0.064(2) 0.063(3) 0.0030(19) 0.0291(19) 0.0001(18)
C45 0.088(3) 0.069(3) 0.050(2) 0.0088(19) 0.037(2) 0.000(2)
C46 0.063(2) 0.059(2) 0.042(2) 0.0112(16) 0.0155(17) -0.0030(17)
C47 0.062(2) 0.063(3) 0.086(3) 0.012(2) -0.017(2) -0.0013(19)
C48 0.067(2) 0.049(2) 0.087(3) 0.0068(19) 0.046(2) 0.0035(17)
C49 0.0493(17) 0.0368(18) 0.0496(19) 0.0001(15) 0.0198(15) -0.0016(14)
C50 0.0496(19) 0.063(2) 0.091(3) 0.006(2) 0.0146(19) 0.0175(17)
C51 0.063(2) 0.044(2) 0.093(3) -0.0052(19) 0.027(2) 0.0011(17)
C52 0.108(3) 0.063(3) 0.086(3) 0.002(2) 0.064(2) -0.003(2)
C53 0.0447(18) 0.075(3) 0.074(2) 0.035(2) 0.0074(17) 0.0035(17)
C54 0.092(2) 0.056(2) 0.071(2) 0.0224(19) 0.045(2) 0.0273(19)
C55 0.0495(17) 0.045(2) 0.057(2) 0.0235(16) 0.0075(16) 0.0022(15)
C56 0.0549(19) 0.086(3) 0.073(3) 0.031(2) 0.0310(18) 0.0103(19)
C57 0.065(2) 0.063(3) 0.086(3) 0.026(2) -0.005(2) -0.0140(19)
C58 0.073(2) 0.055(2) 0.106(3) 0.042(2) 0.019(2) 0.0033(19)

loop_
_geom_bond_atom_site_label_1
_geom_bond_atom_site_label_2
_geom_bond_distance
_geom_bond_site_symmetry_2
_geom_bond_publ_flag
Si1 O1 1.6482(19) . ?
Si1 C18 1.853(3) . ?
Si1 C20 1.863(3) . ?
Si1 C19 1.866(3) . ?
Si2 O4 1.6388(19) . ?
Si2 C24 1.849(3) . ?
Si2 C25 1.852(3) . ?
Si2 C26 1.880(3) . ?
Si3 O5 1.6439(19) . ?
Si3 C47 1.847(3) . ?
Si3 C48 1.856(3) . ?
Si3 C49 1.875(3) . ?
Si4 O6 1.6426(19) . ?
Si4 C54 1.858(3) . ?
Si4 C53 1.861(3) . ?
Si4 C55 1.871(3) . ?
O1 C6 1.428(3) . ?
O2 C1 1.199(3) . ?
O3 C11 1.205(3) . ?
O4 C8 1.436(3) . ?
O5 C33 1.424(3) . ?
O6 C35 1.430(3) . ?
O7 C40 1.202(3) . ?
O8 C30 1.206(3) . ?
N1 C11 1.399(4) . ?
N1 C1 1.400(3) . ?
N1 C12 1.444(3) . ?
N2 C40 1.392(3) . ?
N2 C30 1.394(4) . ?
N2 C41 1.442(3) . ?
C1 C2 1.520(4) . ?
C2 C3 1.540(4) . ?
C2 C10 1.541(4) . ?
C3 C4 1.499(4) . ?
C4 C5 1.327(4) . ?
C5 C9 1.495(4) . ?
C5 C6 1.510(4) . ?
C6 C7 1.524(4) . ?
C7 C8 1.524(4) . ?
C8 C9 1.527(4) . ?
C9 C10 1.533(4) . ?
C10 C11 1.511(4) . ?
C12 C13 1.376(4) . ?
C12 C17 1.385(4) . ?
C13 C14 1.390(4) . ?
C14 C15 1.369(4) . ?
C15 C16 1.369(5) . ?
C16 C17 1.386(4) . ?
C20 C23 1.532(4) . ?
C20 C21 1.541(4) . ?
C20 C22 1.546(4) . ?
C26 C29 1.524(4) . ?
C26 C27 1.534(4) . ?
C26 C28 1.535(4) . ?
C30 C31 1.513(4) . ?
C31 C39 1.536(4) . ?
C31 C32 1.541(4) . ?
C32 C36 1.500(4) . ?
C32 C33 1.525(4) . ?
C33 C34 1.534(4) . ?
C34 C35 1.518(4) . ?
C35 C36 1.510(4) . ?
C36 C37 1.325(4) . ?
C37 C38 1.501(4) . ?
C38 C39 1.546(4) . ?
C39 C40 1.506(4) . ?
C41 C46 1.378(4) . ?
C41 C42 1.382(4) . ?
C42 C43 1.383(4) . ?
C43 C44 1.372(4) . ?
C44 C45 1.365(4) . ?
C45 C46 1.393(4) . ?
C49 C52 1.526(4) . ?
C49 C50 1.531(4) . ?
C49 C51 1.537(4) . ?
C55 C56 1.531(4) . ?
C55 C58 1.541(4) . ?
C55 C57 1.541(4) . ?
